data_7020752
loop_
_publ_author_name
'Fanjul, Tamara'
'Eastham, Graham'
'Floure, Joelle'
'Forrest, Sebastian J. K.'
'Haddow, Mairi F.'
'Hamilton, Alex'
'Pringle, Paul G.'
'Orpen, A. Guy'
'Waugh, Mark'

_publ_section_title
;
 Interplay of bite angle and cone angle effects. A comparison between
 o-C6H4(CH2PR2)(PR'2) and o-C6H4(CH2PR2)(CH2PR'2) as ligands for
 Pd-catalysed ethene hydromethoxycarbonylation.
;
_journal_issue 1
_journal_name_full 'Dalton transactions (Cambridge, England : 2003)'
_journal_page_first 100
_journal_page_last 115
_journal_paper_doi 10.1039/c2dt31913f
_journal_volume 42
_journal_year 2013
_chemical_formula_moiety 'C23 H42 Cl2 P2 Pt, C H2 Cl2'
_chemical_formula_sum 'C24 H44 Cl4 P2 Pt'
_chemical_formula_weight 731.42
_chemical_name_systematic
;
?
;
_space_group_IT_number 14
_symmetry_cell_setting monoclinic
_symmetry_space_group_name_Hall '-P 2ybc'
_symmetry_space_group_name_H-M 'P 1 21/c 1'
_atom_sites_solution_hydrogens geom
_atom_sites_solution_primary direct
_atom_sites_solution_secondary difmap
_audit_creation_method SHELXL-97
_cell_angle_alpha 90.00
_cell_angle_beta 115.504(3)
_cell_angle_gamma 90.00
_cell_formula_units_Z 4
_cell_length_a 9.4152(5)
_cell_length_b 21.8460(10)
_cell_length_c 15.4768(7)
_cell_measurement_reflns_used 9838
_cell_measurement_temperature 100(2)
_cell_measurement_theta_max 27.53
_cell_measurement_theta_min 2.40
_cell_volume 2873.1(3)
_computing_cell_refinement 'Bruker Apex2'
_computing_data_collection 'Bruker Apex2'
_computing_data_reduction 'Bruker SAINT'
_computing_molecular_graphics 'Bruker ShelXTL'
_computing_publication_material 'Bruker ShelXTL'
_computing_structure_refinement 'SHELXL-97 (Sheldrick, 2008)'
_computing_structure_solution 'SHELXS-97 (Sheldrick, 2008)'
_diffrn_ambient_temperature 100(2)
_diffrn_measured_fraction_theta_full 0.997
_diffrn_measured_fraction_theta_max 0.997
_diffrn_measurement_device_type 'Bruker Apex II kappa CCD area detector'
_diffrn_measurement_method 'phi and omega scans'
_diffrn_radiation_monochromator graphite
_diffrn_radiation_source 'fine-focus sealed tube'
_diffrn_radiation_type MoK\a
_diffrn_radiation_wavelength 0.71073
_diffrn_reflns_av_R_equivalents 0.0225
_diffrn_reflns_av_sigmaI/netI 0.0131
_diffrn_reflns_limit_h_max 12
_diffrn_reflns_limit_h_min -12
_diffrn_reflns_limit_k_max 28
_diffrn_reflns_limit_k_min -28
_diffrn_reflns_limit_l_max 16
_diffrn_reflns_limit_l_min -20
_diffrn_reflns_number 48854
_diffrn_reflns_theta_full 27.54
_diffrn_reflns_theta_max 27.54
_diffrn_reflns_theta_min 1.73
_exptl_absorpt_coefficient_mu 5.379
_exptl_absorpt_correction_T_max 0.7456
_exptl_absorpt_correction_T_min 0.4543
_exptl_absorpt_correction_type multi-scan
_exptl_absorpt_process_details 'SADABS V2008/1'
_exptl_crystal_colour colourless
_exptl_crystal_density_diffrn 1.691
_exptl_crystal_density_method 'not measured'
_exptl_crystal_description plate
_exptl_crystal_F_000 1456
_exptl_crystal_size_max 0.2
_exptl_crystal_size_mid 0.1
_exptl_crystal_size_min 0.05
_refine_diff_density_max 1.171
_refine_diff_density_min -1.811
_refine_diff_density_rms 0.119
_refine_ls_extinction_method none
_refine_ls_goodness_of_fit_ref 1.143
_refine_ls_hydrogen_treatment constr
_refine_ls_matrix_type full
_refine_ls_number_parameters 292
_refine_ls_number_reflns 6613
_refine_ls_number_restraints 0
_refine_ls_restrained_S_all 1.143
_refine_ls_R_factor_all 0.0266
_refine_ls_R_factor_gt 0.0216
_refine_ls_shift/su_max 0.002
_refine_ls_shift/su_mean 0.000
_refine_ls_structure_factor_coef Fsqd
_refine_ls_weighting_details 'calc w=1/[\s^2^(Fo^2^)+(0.0135P)^2^+11.4984P] where P=(Fo^2^+2Fc^2^)/3'
_refine_ls_weighting_scheme calc
_refine_ls_wR_factor_gt 0.0545
_refine_ls_wR_factor_ref 0.0566
_reflns_number_gt 5834
_reflns_number_total 6613
_reflns_threshold_expression >2sigma(I)
_cod_data_source_file c2dt31913f.txt
_cod_data_source_block 2a
_cod_original_cell_volume 2873.1(2)
_cod_original_sg_symbol_H-M P21/c
_cod_database_code 7020752

loop_
_symmetry_equiv_pos_as_xyz
'x, y, z'
'-x, y+1/2, -z+1/2'
'-x, -y, -z'
'x, -y-1/2, z-1/2'

loop_
_atom_site_label
_atom_site_type_symbol
_atom_site_fract_x
_atom_site_fract_y
_atom_site_fract_z
_atom_site_U_iso_or_equiv
_atom_site_adp_type
_atom_site_occupancy
_atom_site_symmetry_multiplicity
_atom_site_calc_flag
_atom_site_refinement_flags
Pt1 Pt 1.112185(14) 0.248331(6) 0.193403(8) 0.01281(4) Uani 1 1 d .
P1 P 0.86770(10) 0.21420(4) 0.10015(6) 0.01470(16) Uani 1 1 d .
P2 P 1.07386(10) 0.34700(4) 0.13817(6) 0.01374(16) Uani 1 1 d .
Cl1 Cl 1.39104(10) 0.25950(5) 0.26413(7) 0.0274(2) Uani 1 1 d .
Cl2 Cl 1.16995(10) 0.15399(4) 0.27611(6) 0.01982(16) Uani 1 1 d .
C1 C 0.7807(4) 0.26160(15) -0.0070(2) 0.0186(7) Uani 1 1 d .
H1A H 0.8497 0.2590 -0.0403 0.022 Uiso 1 1 calc R
H1B H 0.6786 0.2430 -0.0499 0.022 Uiso 1 1 calc R
C2 C 0.7518(4) 0.32854(15) 0.0039(2) 0.0155(6) Uani 1 1 d .
C3 C 0.8683(4) 0.36962(15) 0.0620(2) 0.0152(6) Uani 1 1 d .
C4 C 0.8229(4) 0.43105(15) 0.0602(3) 0.0195(7) Uani 1 1 d .
H4 H 0.8998 0.4600 0.0981 0.023 Uiso 1 1 calc R
C5 C 0.6707(4) 0.45108(16) 0.0055(3) 0.0204(7) Uani 1 1 d .
H5 H 0.6448 0.4931 0.0059 0.024 Uiso 1 1 calc R
C6 C 0.5564(4) 0.40963(16) -0.0498(2) 0.0190(7) Uani 1 1 d .
H6 H 0.4511 0.4227 -0.0867 0.023 Uiso 1 1 calc R
C7 C 0.5975(4) 0.34889(16) -0.0506(2) 0.0188(7) Uani 1 1 d .
H7 H 0.5195 0.3204 -0.0888 0.023 Uiso 1 1 calc R
C8 C 0.7235(4) 0.21283(16) 0.1543(3) 0.0185(7) Uani 1 1 d .
C9 C 0.7241(5) 0.27700(18) 0.1955(3) 0.0275(8) Uani 1 1 d .
H9A H 0.6523 0.2776 0.2262 0.041 Uiso 1 1 calc R
H9B H 0.6896 0.3072 0.1436 0.041 Uiso 1 1 calc R
H9C H 0.8308 0.2870 0.2428 0.041 Uiso 1 1 calc R
C10 C 0.5563(4) 0.19755(19) 0.0796(3) 0.0282(8) Uani 1 1 d .
H10A H 0.5551 0.1564 0.0540 0.042 Uiso 1 1 calc R
H10B H 0.5234 0.2275 0.0275 0.042 Uiso 1 1 calc R
H10C H 0.4838 0.1990 0.1098 0.042 Uiso 1 1 calc R
C11 C 0.7728(5) 0.16832(19) 0.2386(3) 0.0273(8) Uani 1 1 d .
H11A H 0.7024 0.1730 0.2699 0.041 Uiso 1 1 calc R
H11B H 0.8812 0.1772 0.2847 0.041 Uiso 1 1 calc R
H11C H 0.7664 0.1262 0.2152 0.041 Uiso 1 1 calc R
C12 C 0.8745(4) 0.13844(16) 0.0400(2) 0.0216(7) Uani 1 1 d .
C13 C 0.7361(5) 0.13231(17) -0.0608(3) 0.0300(9) Uani 1 1 d .
H13A H 0.7478 0.1628 -0.1037 0.045 Uiso 1 1 calc R
H13B H 0.6365 0.1391 -0.0565 0.045 Uiso 1 1 calc R
H13C H 0.7366 0.0912 -0.0859 0.045 Uiso 1 1 calc R
C14 C 0.8695(5) 0.08164(16) 0.0976(3) 0.0268(8) Uani 1 1 d .
H14A H 0.8891 0.0448 0.0682 0.040 Uiso 1 1 calc R
H14B H 0.7657 0.0787 0.0977 0.040 Uiso 1 1 calc R
H14C H 0.9506 0.0853 0.1636 0.040 Uiso 1 1 calc R
C15 C 1.0276(5) 0.13742(17) 0.0273(3) 0.0265(8) Uani 1 1 d .
H15A H 1.1179 0.1359 0.0903 0.040 Uiso 1 1 calc R
H15B H 1.0340 0.1745 -0.0065 0.040 Uiso 1 1 calc R
H15C H 1.0286 0.1013 -0.0099 0.040 Uiso 1 1 calc R
C16 C 1.1780(4) 0.36341(16) 0.0589(3) 0.0203(7) Uani 1 1 d .
C17 C 1.1819(5) 0.30336(17) 0.0081(3) 0.0287(9) Uani 1 1 d .
H17A H 1.0740 0.2894 -0.0309 0.043 Uiso 1 1 calc R
H17B H 1.2388 0.2721 0.0560 0.043 Uiso 1 1 calc R
H17C H 1.2353 0.3103 -0.0332 0.043 Uiso 1 1 calc R
C18 C 1.3482(4) 0.3852(2) 0.1170(3) 0.0303(9) Uani 1 1 d .
H18A H 1.4009 0.3887 0.0747 0.045 Uiso 1 1 calc R
H18B H 1.4046 0.3556 0.1679 0.045 Uiso 1 1 calc R
H18C H 1.3476 0.4252 0.1454 0.045 Uiso 1 1 calc R
C19 C 1.0897(4) 0.41079(16) -0.0193(3) 0.0212(7) Uani 1 1 d .
H19A H 1.0831 0.4496 0.0106 0.032 Uiso 1 1 calc R
H19B H 0.9833 0.3958 -0.0595 0.032 Uiso 1 1 calc R
H19C H 1.1463 0.4172 -0.0589 0.032 Uiso 1 1 calc R
C20 C 1.1387(4) 0.40351(16) 0.2434(2) 0.0200(7) Uani 1 1 d .
C21 C 1.2945(5) 0.3840(2) 0.3263(3) 0.0314(9) Uani 1 1 d .
H21A H 1.3253 0.4144 0.3778 0.047 Uiso 1 1 calc R
H21B H 1.3765 0.3812 0.3034 0.047 Uiso 1 1 calc R
H21C H 1.2813 0.3440 0.3505 0.047 Uiso 1 1 calc R
C22 C 1.1604(5) 0.47083(17) 0.2184(3) 0.0270(8) Uani 1 1 d .
H22A H 1.2621 0.4864 0.2654 0.040 Uiso 1 1 calc R
H22B H 1.0756 0.4962 0.2197 0.040 Uiso 1 1 calc R
H22C H 1.1573 0.4723 0.1543 0.040 Uiso 1 1 calc R
C23 C 1.0157(5) 0.40053(18) 0.2846(3) 0.0259(8) Uani 1 1 d .
H23A H 1.0175 0.3597 0.3113 0.039 Uiso 1 1 calc R
H23B H 0.9108 0.4086 0.2334 0.039 Uiso 1 1 calc R
H23C H 1.0408 0.4313 0.3351 0.039 Uiso 1 1 calc R
C24 C 0.4173(5) 0.05541(18) 0.2090(3) 0.0290(8) Uani 1 1 d .
H24A H 0.5280 0.0573 0.2578 0.035 Uiso 1 1 calc R
H24B H 0.3681 0.0957 0.2076 0.035 Uiso 1 1 calc R
Cl3 Cl 0.41266(14) 0.04027(5) 0.09512(8) 0.0367(2) Uani 1 1 d .
Cl4 Cl 0.31689(15) -0.00147(5) 0.24111(8) 0.0398(3) Uani 1 1 d .

loop_
_atom_site_aniso_label
_atom_site_aniso_U_11
_atom_site_aniso_U_22
_atom_site_aniso_U_33
_atom_site_aniso_U_23
_atom_site_aniso_U_13
_atom_site_aniso_U_12
Pt1 0.01244(6) 0.01550(6) 0.01060(6) 0.00284(5) 0.00506(4) 0.00305(5)
P1 0.0161(4) 0.0135(4) 0.0128(4) 0.0007(3) 0.0045(3) 0.0018(3)
P2 0.0121(4) 0.0151(4) 0.0135(4) 0.0015(3) 0.0050(3) 0.0008(3)
Cl1 0.0127(4) 0.0388(5) 0.0281(4) 0.0144(4) 0.0061(3) 0.0041(3)
Cl2 0.0219(4) 0.0189(4) 0.0164(4) 0.0052(3) 0.0061(3) 0.0045(3)
C1 0.0199(17) 0.0160(16) 0.0165(16) -0.0018(12) 0.0045(13) 0.0026(12)
C2 0.0192(16) 0.0144(15) 0.0121(14) 0.0023(12) 0.0060(13) 0.0036(12)
C3 0.0145(15) 0.0171(16) 0.0146(15) 0.0047(12) 0.0067(13) 0.0030(12)
C4 0.0192(17) 0.0152(16) 0.0237(17) -0.0003(13) 0.0090(14) -0.0020(13)
C5 0.0210(17) 0.0147(16) 0.0255(18) 0.0013(13) 0.0100(15) 0.0030(13)
C6 0.0179(16) 0.0195(16) 0.0180(16) 0.0037(13) 0.0063(13) 0.0042(13)
C7 0.0182(17) 0.0199(16) 0.0155(15) -0.0019(13) 0.0046(13) 0.0006(13)
C8 0.0169(16) 0.0170(16) 0.0224(17) -0.0002(13) 0.0091(14) -0.0009(13)
C9 0.029(2) 0.0249(19) 0.038(2) -0.0084(16) 0.0242(18) -0.0047(15)
C10 0.0156(18) 0.033(2) 0.031(2) 0.0006(17) 0.0051(15) -0.0029(15)
C11 0.028(2) 0.032(2) 0.0271(19) 0.0063(16) 0.0165(17) 0.0030(16)
C12 0.0285(19) 0.0147(16) 0.0163(16) -0.0029(13) 0.0047(14) 0.0044(14)
C13 0.039(2) 0.0166(17) 0.0211(18) -0.0056(14) 0.0010(17) 0.0039(16)
C14 0.036(2) 0.0145(16) 0.0263(19) 0.0009(14) 0.0105(17) 0.0035(15)
C15 0.037(2) 0.0229(18) 0.0214(18) -0.0030(14) 0.0148(17) 0.0082(16)
C16 0.0211(17) 0.0211(17) 0.0239(17) 0.0073(14) 0.0147(15) 0.0033(13)
C17 0.043(2) 0.0231(19) 0.033(2) 0.0096(16) 0.0286(19) 0.0113(17)
C18 0.0193(18) 0.043(2) 0.031(2) 0.0141(18) 0.0133(16) 0.0022(16)
C19 0.0260(19) 0.0194(17) 0.0212(17) 0.0061(13) 0.0131(15) 0.0045(14)
C20 0.0207(17) 0.0200(17) 0.0169(16) -0.0016(13) 0.0057(14) -0.0038(13)
C21 0.026(2) 0.037(2) 0.0197(18) -0.0017(16) -0.0014(16) -0.0017(17)
C22 0.029(2) 0.0209(18) 0.0269(19) -0.0048(15) 0.0087(16) -0.0070(15)
C23 0.033(2) 0.0270(19) 0.0193(17) -0.0057(15) 0.0132(16) -0.0038(16)
C24 0.028(2) 0.0242(19) 0.034(2) -0.0059(16) 0.0130(17) -0.0049(15)
Cl3 0.0427(6) 0.0373(5) 0.0329(5) -0.0016(4) 0.0188(5) -0.0054(5)
Cl4 0.0558(7) 0.0306(5) 0.0401(6) -0.0093(4) 0.0274(5) -0.0155(5)

loop_
_atom_type_symbol
_atom_type_description
_atom_type_scat_dispersion_real
_atom_type_scat_dispersion_imag
_atom_type_scat_source
C C 0.0033 0.0016 'International Tables Vol C Tables 4.2.6.8 and 6.1.1.4'
H H 0.0000 0.0000 'International Tables Vol C Tables 4.2.6.8 and 6.1.1.4'
Cl Cl 0.1484 0.1585 'International Tables Vol C Tables 4.2.6.8 and 6.1.1.4'
P P 0.1023 0.0942 'International Tables Vol C Tables 4.2.6.8 and 6.1.1.4'
Pt Pt -1.7033 8.3905 'International Tables Vol C Tables 4.2.6.8 and 6.1.1.4'

loop_
_geom_angle_atom_site_label_1
_geom_angle_atom_site_label_2
_geom_angle_atom_site_label_3
_geom_angle
P1 Pt1 P2 96.84(3)
P1 Pt1 Cl2 89.52(3)
P2 Pt1 Cl2 170.42(3)
P1 Pt1 Cl1 161.44(3)
P2 Pt1 Cl1 92.32(3)
Cl2 Pt1 Cl1 83.65(3)
C1 P1 C8 106.68(16)
C1 P1 C12 98.33(15)
C8 P1 C12 112.65(16)
C1 P1 Pt1 109.24(12)
C8 P1 Pt1 117.07(11)
C12 P1 Pt1 111.05(12)
C3 P2 C16 103.12(15)
C3 P2 C20 103.43(16)
C16 P2 C20 111.17(16)
C3 P2 Pt1 116.32(11)
C16 P2 Pt1 112.04(11)
C20 P2 Pt1 110.29(11)
C2 C1 P1 118.7(2)
C2 C1 H1A 107.6
P1 C1 H1A 107.6
C2 C1 H1B 107.6
P1 C1 H1B 107.6
H1A C1 H1B 107.1
C7 C2 C3 120.3(3)
C7 C2 C1 115.5(3)
C3 C2 C1 124.3(3)
C2 C3 C4 116.9(3)
C2 C3 P2 123.5(2)
C4 C3 P2 119.6(3)
C5 C4 C3 122.7(3)
C5 C4 H4 118.7
C3 C4 H4 118.7
C4 C5 C6 119.7(3)
C4 C5 H5 120.1
C6 C5 H5 120.1
C7 C6 C5 119.1(3)
C7 C6 H6 120.5
C5 C6 H6 120.5
C6 C7 C2 121.4(3)
C6 C7 H7 119.3
C2 C7 H7 119.3
C11 C8 C10 109.9(3)
C11 C8 C9 106.2(3)
C10 C8 C9 109.2(3)
C11 C8 P1 112.2(2)
C10 C8 P1 111.8(3)
C9 C8 P1 107.2(2)
C8 C9 H9A 109.5
C8 C9 H9B 109.5
H9A C9 H9B 109.5
C8 C9 H9C 109.5
H9A C9 H9C 109.5
H9B C9 H9C 109.5
C8 C10 H10A 109.5
C8 C10 H10B 109.5
H10A C10 H10B 109.5
C8 C10 H10C 109.5
H10A C10 H10C 109.5
H10B C10 H10C 109.5
C8 C11 H11A 109.5
C8 C11 H11B 109.5
H11A C11 H11B 109.5
C8 C11 H11C 109.5
H11A C11 H11C 109.5
H11B C11 H11C 109.5
C15 C12 C14 109.0(3)
C15 C12 C13 107.4(3)
C14 C12 C13 106.9(3)
C15 C12 P1 107.7(2)
C14 C12 P1 113.6(2)
C13 C12 P1 112.0(2)
C12 C13 H13A 109.5
C12 C13 H13B 109.5
H13A C13 H13B 109.5
C12 C13 H13C 109.5
H13A C13 H13C 109.5
H13B C13 H13C 109.5
C12 C14 H14A 109.5
C12 C14 H14B 109.5
H14A C14 H14B 109.5
C12 C14 H14C 109.5
H14A C14 H14C 109.5
H14B C14 H14C 109.5
C12 C15 H15A 109.5
C12 C15 H15B 109.5
H15A C15 H15B 109.5
C12 C15 H15C 109.5
H15A C15 H15C 109.5
H15B C15 H15C 109.5
C19 C16 C18 109.1(3)
C19 C16 C17 107.2(3)
C18 C16 C17 108.4(3)
C19 C16 P2 112.3(2)
C18 C16 P2 112.2(3)
C17 C16 P2 107.5(2)
C16 C17 H17A 109.5
C16 C17 H17B 109.5
H17A C17 H17B 109.5
C16 C17 H17C 109.5
H17A C17 H17C 109.5
H17B C17 H17C 109.5
C16 C18 H18A 109.5
C16 C18 H18B 109.5
H18A C18 H18B 109.5
C16 C18 H18C 109.5
H18A C18 H18C 109.5
H18B C18 H18C 109.5
C16 C19 H19A 109.5
C16 C19 H19B 109.5
H19A C19 H19B 109.5
C16 C19 H19C 109.5
H19A C19 H19C 109.5
H19B C19 H19C 109.5
C21 C20 C23 105.1(3)
C21 C20 C22 106.8(3)
C23 C20 C22 110.2(3)
C21 C20 P2 111.7(3)
C23 C20 P2 107.5(2)
C22 C20 P2 115.1(2)
C20 C21 H21A 109.5
C20 C21 H21B 109.5
H21A C21 H21B 109.5
C20 C21 H21C 109.5
H21A C21 H21C 109.5
H21B C21 H21C 109.5
C20 C22 H22A 109.5
C20 C22 H22B 109.5
H22A C22 H22B 109.5
C20 C22 H22C 109.5
H22A C22 H22C 109.5
H22B C22 H22C 109.5
C20 C23 H23A 109.5
C20 C23 H23B 109.5
H23A C23 H23B 109.5
C20 C23 H23C 109.5
H23A C23 H23C 109.5
H23B C23 H23C 109.5
Cl4 C24 Cl3 111.3(2)
Cl4 C24 H24A 109.4
Cl3 C24 H24A 109.4
Cl4 C24 H24B 109.4
Cl3 C24 H24B 109.4
H24A C24 H24B 108.0

loop_
_geom_bond_atom_site_label_1
_geom_bond_atom_site_label_2
_geom_bond_distance
Pt1 P1 2.2531(9)
Pt1 P2 2.2895(8)
Pt1 Cl2 2.3627(8)
Pt1 Cl1 2.3824(9)
P1 C1 1.823(3)
P1 C8 1.878(4)
P1 C12 1.913(3)
P2 C3 1.848(3)
P2 C16 1.906(3)
P2 C20 1.922(4)
C1 C2 1.510(4)
C1 H1A 0.9900
C1 H1B 0.9900
C2 C7 1.402(5)
C2 C3 1.403(5)
C3 C4 1.405(5)
C4 C5 1.385(5)
C4 H4 0.9500
C5 C6 1.385(5)
C5 H5 0.9500
C6 C7 1.384(5)
C6 H6 0.9500
C7 H7 0.9500
C8 C11 1.531(5)
C8 C10 1.536(5)
C8 C9 1.539(5)
C9 H9A 0.9800
C9 H9B 0.9800
C9 H9C 0.9800
C10 H10A 0.9800
C10 H10B 0.9800
C10 H10C 0.9800
C11 H11A 0.9800
C11 H11B 0.9800
C11 H11C 0.9800
C12 C15 1.537(5)
C12 C14 1.540(5)
C12 C13 1.548(5)
C13 H13A 0.9800
C13 H13B 0.9800
C13 H13C 0.9800
C14 H14A 0.9800
C14 H14B 0.9800
C14 H14C 0.9800
C15 H15A 0.9800
C15 H15B 0.9800
C15 H15C 0.9800
C16 C19 1.536(5)
C16 C18 1.537(5)
C16 C17 1.538(5)
C17 H17A 0.9800
C17 H17B 0.9800
C17 H17C 0.9800
C18 H18A 0.9800
C18 H18B 0.9800
C18 H18C 0.9800
C19 H19A 0.9800
C19 H19B 0.9800
C19 H19C 0.9800
C20 C21 1.536(5)
C20 C23 1.545(5)
C20 C22 1.557(5)
C21 H21A 0.9800
C21 H21B 0.9800
C21 H21C 0.9800
C22 H22A 0.9800
C22 H22B 0.9800
C22 H22C 0.9800
C23 H23A 0.9800
C23 H23B 0.9800
C23 H23C 0.9800
C24 Cl4 1.757(4)
C24 Cl3 1.776(4)
C24 H24A 0.9900
C24 H24B 0.9900

loop_
_geom_torsion_atom_site_label_1
_geom_torsion_atom_site_label_2
_geom_torsion_atom_site_label_3
_geom_torsion_atom_site_label_4
_geom_torsion
P2 Pt1 P1 C1 24.86(12)
Cl2 Pt1 P1 C1 -162.32(12)
Cl1 Pt1 P1 C1 -94.18(15)
P2 Pt1 P1 C8 -96.45(13)
Cl2 Pt1 P1 C8 76.37(13)
Cl1 Pt1 P1 C8 144.50(14)
P2 Pt1 P1 C12 132.24(12)
Cl2 Pt1 P1 C12 -54.94(12)
Cl1 Pt1 P1 C12 13.20(17)
P1 Pt1 P2 C3 11.06(12)
Cl2 Pt1 P2 C3 -120.3(2)
Cl1 Pt1 P2 C3 174.88(12)
P1 Pt1 P2 C16 -107.20(13)
Cl2 Pt1 P2 C16 121.5(2)
Cl1 Pt1 P2 C16 56.63(13)
P1 Pt1 P2 C20 128.38(12)
Cl2 Pt1 P2 C20 -3.0(2)
Cl1 Pt1 P2 C20 -67.79(12)
C8 P1 C1 C2 63.7(3)
C12 P1 C1 C2 -179.5(3)
Pt1 P1 C1 C2 -63.7(3)
P1 C1 C2 C7 -125.8(3)
P1 C1 C2 C3 55.4(4)
C7 C2 C3 C4 -1.7(5)
C1 C2 C3 C4 177.0(3)
C7 C2 C3 P2 178.7(3)
C1 C2 C3 P2 -2.6(5)
C16 P2 C3 C2 94.1(3)
C20 P2 C3 C2 -150.0(3)
Pt1 P2 C3 C2 -28.9(3)
C16 P2 C3 C4 -85.4(3)
C20 P2 C3 C4 30.5(3)
Pt1 P2 C3 C4 151.6(2)
C2 C3 C4 C5 1.0(5)
P2 C3 C4 C5 -179.4(3)
C3 C4 C5 C6 0.4(5)
C4 C5 C6 C7 -1.2(5)
C5 C6 C7 C2 0.5(5)
C3 C2 C7 C6 1.0(5)
C1 C2 C7 C6 -177.8(3)
C1 P1 C8 C11 173.2(3)
C12 P1 C8 C11 66.4(3)
Pt1 P1 C8 C11 -64.2(3)
C1 P1 C8 C10 49.2(3)
C12 P1 C8 C10 -57.6(3)
Pt1 P1 C8 C10 171.8(2)
C1 P1 C8 C9 -70.5(3)
C12 P1 C8 C9 -177.3(2)
Pt1 P1 C8 C9 52.1(3)
C1 P1 C12 C15 85.5(3)
C8 P1 C12 C15 -162.4(2)
Pt1 P1 C12 C15 -28.9(3)
C1 P1 C12 C14 -153.6(3)
C8 P1 C12 C14 -41.6(3)
Pt1 P1 C12 C14 92.0(3)
C1 P1 C12 C13 -32.3(3)
C8 P1 C12 C13 79.7(3)
Pt1 P1 C12 C13 -146.7(3)
C3 P2 C16 C19 22.6(3)
C20 P2 C16 C19 -87.6(3)
Pt1 P2 C16 C19 148.4(2)
C3 P2 C16 C18 145.9(3)
C20 P2 C16 C18 35.6(3)
Pt1 P2 C16 C18 -88.3(3)
C3 P2 C16 C17 -95.1(3)
C20 P2 C16 C17 154.7(3)
Pt1 P2 C16 C17 30.7(3)
C3 P2 C20 C21 167.6(3)
C16 P2 C20 C21 -82.3(3)
Pt1 P2 C20 C21 42.6(3)
C3 P2 C20 C23 52.8(3)
C16 P2 C20 C23 162.8(2)
Pt1 P2 C20 C23 -72.3(3)
C3 P2 C20 C22 -70.4(3)
C16 P2 C20 C22 39.7(3)
Pt1 P2 C20 C22 164.6(2)
